data_4129098
loop_
_publ_author_name
'Heskia, Alice'
'Maris, Thierry'
'Aguiar, Pedro M.'
'Wuest, James D.'

_publ_section_title
;
 Building Large Structures with Curved Aromatic Surfaces by Complexing
 Metals with Phosphangulene.
;
_journal_name_full 'Journal of the American Chemical Society'
_journal_paper_doi 10.1021/jacs.9b08179
_journal_year 2019
_chemical_absolute_configuration ad
_chemical_formula_moiety 'C72 H36 Cu O12 P4, 1(F6 P), 3(C H4 O)'
_chemical_formula_sum 'C75 H48 Cu F6 O15 P5'
_chemical_formula_weight 1521.52
_space_group_crystal_system orthorhombic
_space_group_IT_number 33
_space_group_name_Hall 'P 2c -2n'
_space_group_name_H-M_alt 'P n a 21'
_atom_sites_solution_hydrogens mixed
_atom_sites_solution_primary dual
_audit_creation_date 2019-07-23
_audit_creation_method
;
Olex2 1.2
(compiled 2018.05.29 svn.r3508 for OlexSys, GUI svn.r5506)
;
_cell_angle_alpha 90
_cell_angle_beta 90
_cell_angle_gamma 90
_cell_formula_units_Z 4
_cell_length_a 13.6619(5)
_cell_length_b 37.9460(14)
_cell_length_c 13.6696(6)
_cell_measurement_reflns_used 9530
_cell_measurement_temperature 150
_cell_measurement_theta_max 52.041
_cell_measurement_theta_min 3.470
_cell_volume 7086.5(5)
_computing_cell_refinement
'SAINT (2013) V8.37A; Integration Software for Single Crystal Data. Bruker AXS Inc., Madison, WI 53719-1173.'
_computing_data_collection
;
APEX 2 (2013) Bruker AXS Inc., Madison, WI 53719-1173.
;
_computing_data_reduction
'SAINT (2013) V8.37A; Integration Software for Single Crystal Data. Bruker AXS Inc., Madison, WI 53719-1173.'
_computing_molecular_graphics 'Olex2 (Dolomanov et al., 2009)'
_computing_publication_material 'Olex2 (Dolomanov et al., 2009)'
_computing_structure_refinement 'XL (Sheldrick, 2008)'
_computing_structure_solution 'XT (Sheldrick, 2015)'
_diffrn_ambient_temperature 150
_diffrn_detector 'CMOS Area detector'
_diffrn_detector_area_resol_mean 10.24
_diffrn_detector_type 'Bruker Photon 100 CMOS Detector'
_diffrn_measured_fraction_theta_full 0.994
_diffrn_measured_fraction_theta_max 0.994
_diffrn_measurement_device 'k-geometry diffractometer'
_diffrn_measurement_device_type 'Bruker Venture Metaljet'
_diffrn_measurement_method '\w and \f scans'
_diffrn_radiation_collimation 'Focusing mirrors'
_diffrn_radiation_monochromator 'Helios MX Mirror Optics'
_diffrn_radiation_probe x-ray
_diffrn_radiation_type GaK\a
_diffrn_radiation_wavelength 1.34139
_diffrn_reflns_av_R_equivalents 0.0755
_diffrn_reflns_av_unetI/netI 0.0552
_diffrn_reflns_Laue_measured_fraction_full 0.994
_diffrn_reflns_Laue_measured_fraction_max 0.994
_diffrn_reflns_limit_h_max 16
_diffrn_reflns_limit_h_min -16
_diffrn_reflns_limit_k_max 44
_diffrn_reflns_limit_k_min -44
_diffrn_reflns_limit_l_max 15
_diffrn_reflns_limit_l_min -16
_diffrn_reflns_number 89528
_diffrn_reflns_point_group_measured_fraction_full 0.974
_diffrn_reflns_point_group_measured_fraction_max 0.974
_diffrn_reflns_theta_full 52.426
_diffrn_reflns_theta_max 52.426
_diffrn_reflns_theta_min 2.026
_diffrn_source 'Metal Jet'
_diffrn_source_target Ga
_diffrn_source_type 'Gallium Liquid Metal Jet Source'
_exptl_absorpt_coefficient_mu 2.821
_exptl_absorpt_correction_T_max 0.3129
_exptl_absorpt_correction_T_min 0.2271
_exptl_absorpt_correction_type multi-scan
_exptl_absorpt_process_details
'SADABS-2016/2 (Bruker,2016/2) was used for absorption correction. wR2(int) was 0.1568 before and 0.1063 after correction. The Ratio of minimum to maximum transmission is 0.7258. The \l/2 correction factor is Not present.'
_exptl_crystal_colour 'clear light colourless'
_exptl_crystal_colour_lustre clear
_exptl_crystal_colour_modifier light
_exptl_crystal_colour_primary colourless
_exptl_crystal_density_diffrn 1.426
_exptl_crystal_description Block
_exptl_crystal_F_000 3104
_exptl_crystal_size_max 0.12
_exptl_crystal_size_mid 0.085
_exptl_crystal_size_min 0.085
_refine_diff_density_max 0.724
_refine_diff_density_min -0.519
_refine_diff_density_rms 0.110
_refine_ls_abs_structure_details
;
 Refined as an inversion twin.
;
_refine_ls_abs_structure_Flack 0.140(9)
_refine_ls_extinction_coef 0.00057(10)
_refine_ls_extinction_expression Fc^*^=kFc[1+0.001xFc^2^\l^3^/sin(2\q)]^-1/4^
_refine_ls_extinction_method 'SHELXL-2018/3 (Sheldrick 2018)'
_refine_ls_goodness_of_fit_ref 1.048
_refine_ls_hydrogen_treatment constr
_refine_ls_matrix_type full
_refine_ls_number_parameters 973
_refine_ls_number_reflns 11920
_refine_ls_number_restraints 204
_refine_ls_restrained_S_all 1.068
_refine_ls_R_factor_all 0.0835
_refine_ls_R_factor_gt 0.0708
_refine_ls_shift/su_max 0.001
_refine_ls_shift/su_mean 0.000
_refine_ls_structure_factor_coef Fsqd
_refine_ls_weighting_details 'w=1/[\s^2^(Fo^2^)+(0.1242P)^2^+8.7409P] where P=(Fo^2^+2Fc^2^)/3'
_refine_ls_weighting_scheme calc
_refine_ls_wR_factor_gt 0.1874
_refine_ls_wR_factor_ref 0.1970
_reflns_Friedel_coverage 0.873
_reflns_Friedel_fraction_full 0.952
_reflns_Friedel_fraction_max 0.952
_reflns_number_gt 10287
_reflns_number_total 11920
_reflns_threshold_expression 'I > 2\s(I)'
_cod_data_source_file ja9b08179_si_010.cif
_cod_data_source_block jw19042
_cod_depositor_comments
;
The following automatic conversions were performed:

data item '_diffrn_radiation_probe' value 'X-ray' was changed to
'x-ray' in accordance with the
/home/data/users/saulius/crontab/automatic-downloads/rss-feeds/ACS/lib/dictionaries/cif_core.dic
dictionary named 'cif_core.dic' version 2.4.2 last updated on
2011-04-26.

Automatic conversion script
Id: cif_fix_values 6909 2019-04-08 15:41:33Z antanas 
;
_cod_database_code 4129098
_shelx_shelxl_version_number 2018/3
_shelx_space_group_comment
;
The symmetry employed for this shelxl refinement is uniquely defined
by the following loop, which should always be used as a source of
symmetry information in preference to the above space-group names.
They are only intended as comments.
;
_shelx_estimated_absorpt_t_max 0.795
_shelx_estimated_absorpt_t_min 0.728
_olex2_refinement_description
;
1. Twinned data refinement
 Scales: 0.860(9)
 0.140(9)
2. Fixed Uiso
 At 1.2 times of:
  All C(H) groups
 At 1.5 times of:
  All C(H,H,H) groups, All O(H) groups
3. Restrained distances
 C6F-O6F = C6G-O6G
 1.3 with sigma of 0.005
4. Uiso/Uaniso restraints and constraints
C8C \\sim C8A \\sim C8D \\sim C8B \\sim C9A \\sim C9B \\sim C9C \\sim C9D \\sim
C10A \\sim C10C \\sim C10D \\sim C10B \\sim C11C \\sim C11D \\sim C11B \\sim
C11A \\sim C12A \\sim C12D \\sim C12B \\sim C12C: within 2A with sigma of 0.002
and sigma for terminal atoms of 0.004
Uanis(P1E) \\sim Ueq, Uanis(F1E) \\sim Ueq, Uanis(F2E) \\sim Ueq, Uanis(F3E)
\\sim Ueq, Uanis(F4E) \\sim Ueq, Uanis(F5E) \\sim Ueq, Uanis(F6E) \\sim Ueq,
Uanis(P1F) \\sim Ueq, Uanis(F1F) \\sim Ueq, Uanis(F2F) \\sim Ueq, Uanis(F3F)
\\sim Ueq, Uanis(F4F) \\sim Ueq, Uanis(F5F) \\sim Ueq, Uanis(F6F) \\sim Ueq:
with sigma of 0.005 and sigma for terminal atoms of 0.01
Uanis(P1E) = Uanis(P1F)
Uanis(F1E) = Uanis(F1F)
Uanis(F2E) = Uanis(F2F)
Uanis(F3E) = Uanis(F3F)
Uanis(F4E) = Uanis(F4F)
Uanis(F5E) = Uanis(F5F)
Uanis(F6E) = Uanis(F6F)
5. Same fragment restrains
{P1E, F1E, F2E, F3E, F4E, F5E, F6E} sigma for 1-2: 0.02, 1-3: 0.04
as
{P1F, F1F, F2F, F3F, F4F, F5F, F6F}
6. Others
 Sof(P1F)=Sof(F1F)=Sof(F2F)=Sof(F3F)=Sof(F4F)=Sof(F5F)=Sof(F6F)=1-FVAR(1)
 Sof(P1E)=Sof(F1E)=Sof(F2E)=Sof(F3E)=Sof(F4E)=Sof(F5E)=Sof(F6E)=FVAR(1)
 Sof(O1G)=Sof(H1G)=Sof(C1G)=Sof(H1GA)=Sof(H1GB)=Sof(H1GC)=0.5*(1-FVAR(3))
 Sof(O1F)=Sof(H1F)=Sof(C1F)=Sof(H1FA)=Sof(H1FB)=Sof(H1FC)=0.5*FVAR(3)
 Sof(O5G)=Sof(H5G)=Sof(C5G)=Sof(H5GA)=Sof(H5GB)=Sof(H5GC)=0.5*(1-FVAR(4))
 Sof(O5F)=Sof(H5F)=Sof(C5F)=Sof(H5FA)=Sof(H5FB)=Sof(H5FC)=0.5*FVAR(4)
 Sof(O3G)=Sof(H3G)=Sof(C3G)=Sof(H3GA)=Sof(H3GB)=Sof(H3GC)=0.5*(1-FVAR(5))
 Sof(O3F)=Sof(H3F)=Sof(C3F)=Sof(H3FA)=Sof(H3FB)=Sof(H3FC)=0.5*FVAR(5)
 Sof(O6G)=Sof(H6G)=Sof(C6G)=Sof(H6GA)=Sof(H6GB)=Sof(H6GC)=0.5*(1-FVAR(6))
 Sof(O6F)=Sof(H6F)=Sof(C6F)=Sof(H6FA)=Sof(H6FB)=Sof(H6FC)=0.5*FVAR(6)
 Fixed Sof: O2F(0.5) H2F(0.5) C2F(0.5) H2FA(0.5) H2FB(0.5) H2FC(0.5) O4F(0.5)
 H4F(0.5) C4F(0.5) H4FA(0.5) H4FB(0.5) H4FC(0.5)
7.a Riding coordinates:
 C1F(H1FA,H1FB,H1FC), C1G(H1GA,H1GB,H1GC), C2F(H2FA,H2FB,H2FC), C3F(H3FA,H3FB,
 H3FC), C3G(H3GA,H3GB,H3GC), C4F(H4FA,H4FB,H4FC), C5F(H5FA,H5FB,H5FC), C5G(H5GA,
 H5GB,H5GC), C6F(H6FA,H6FB,H6FC), C6G(H6GA,H6GB,H6GC)
7.b Aromatic/amide H refined with riding coordinates:
 C3C(H3C), C3B(H3B), C3A(H3A), C3D(H3D), C4A(H4A), C4D(H4D), C4B(H4B),
 C4C(H4C), C5D(H5D), C5A(H5A), C5B(H5B), C5C(H5C), C9A(H9A), C9B(H9B), C9C(H9C),
  C9D(H9D), C10A(H10A), C10C(H10C), C10D(H10D), C10B(H10B), C11C(H11C),
 C11D(H11D), C11B(H11B), C11A(H11A), C15A(H15A), C15B(H15B), C15D(H15D),
 C15C(H15C), C16D(H16D), C16A(H16A), C16C(H16C), C16B(H16B), C17B(H17B),
 C17A(H17A), C17C(H17C), C17D(H17D)
7.c Tetrahedral OH refined with everything fixed:
 O1F(H1F), O1G(H1G), O2F(H2F), O3F(H3F), O3G(H3G), O4F(H4F), O5F(H5F),
 O5G(H5G), O6F(H6F), O6G(H6G)
;
_olex2_submission_special_instructions 'No special instructions were received'

loop_
_space_group_symop_operation_xyz
'x, y, z'
'-x, -y, z+1/2'
'x+1/2, -y+1/2, z'
'-x+1/2, y+1/2, z+1/2'

loop_
_atom_site_label
_atom_site_type_symbol
_atom_site_fract_x
_atom_site_fract_y
_atom_site_fract_z
_atom_site_U_iso_or_equiv
_atom_site_adp_type
_atom_site_occupancy
_atom_site_site_symmetry_order
_atom_site_calc_flag
_atom_site_refinement_flags_posn
_atom_site_refinement_flags_adp
_atom_site_refinement_flags_occupancy
_atom_site_disorder_assembly
_atom_site_disorder_group
Cu1 Cu 0.56187(7) 0.37521(3) 0.50080(11) 0.0282(3) Uani 1 1 d . . . . .
O1D O 0.6020(7) 0.3566(2) 0.8257(5) 0.063(2) Uani 1 1 d . . . . .
C1A C 0.3777(6) 0.33299(19) 0.3565(7) 0.0318(18) Uani 1 1 d . . . . .
P1B P 0.71373(13) 0.35090(5) 0.49997(17) 0.0297(4) Uani 1 1 d . . . . .
C1D C 0.4574(7) 0.3807(2) 0.7472(7) 0.041(2) Uani 1 1 d . . . . .
P1D P 0.53409(16) 0.39818(5) 0.65239(16) 0.0309(5) Uani 1 1 d . . . . .
P1A P 0.44756(14) 0.33314(5) 0.46705(17) 0.0323(5) Uani 1 1 d . . . . .
P1C P 0.55414(18) 0.41967(6) 0.38607(17) 0.0385(5) Uani 1 1 d . . . . .
C1C C 0.5521(7) 0.4669(2) 0.4056(6) 0.037(2) Uani 1 1 d . . . . .
C1B C 0.7213(5) 0.3077(2) 0.4503(6) 0.0293(17) Uani 1 1 d . . . . .
O1B O 0.7748(4) 0.33229(15) 0.2966(4) 0.0365(14) Uani 1 1 d . . . . .
O1A O 0.4822(4) 0.28703(15) 0.2935(5) 0.0394(14) Uani 1 1 d . . . . .
O1C O 0.3759(5) 0.46581(19) 0.3877(6) 0.0524(17) Uani 1 1 d . . . . .
O2D O 0.3231(4) 0.41534(17) 0.6852(5) 0.0463(16) Uani 1 1 d . . . . .
C2D C 0.4993(9) 0.3618(3) 0.8229(7) 0.054(3) Uani 1 1 d . . . . .
O2C O 0.7278(5) 0.46760(19) 0.3906(6) 0.0548(18) Uani 1 1 d . . . . .
C2A C 0.4031(7) 0.3105(2) 0.2816(7) 0.040(2) Uani 1 1 d . . . . .
O2A O 0.2546(5) 0.36866(16) 0.4348(5) 0.0482(17) Uani 1 1 d . . . . .
C2B C 0.7465(6) 0.3033(2) 0.3536(6) 0.0303(18) Uani 1 1 d . . . . .
O2B O 0.6972(4) 0.28364(16) 0.6130(5) 0.0409(14) Uani 1 1 d . . . . .
C2C C 0.4646(7) 0.4846(2) 0.4035(6) 0.039(2) Uani 1 1 d . . . . .
O3C O 0.5556(9) 0.3833(2) 0.1928(6) 0.078(3) Uani 1 1 d . . . . .
C3C C 0.4622(8) 0.5211(3) 0.4122(7) 0.047(2) Uani 1 1 d . . . . .
H3C H 0.401644 0.533383 0.411803 0.057 Uiso 1 1 calc R . . . .
C3B C 0.7459(6) 0.2699(2) 0.3124(6) 0.036(2) Uani 1 1 d . . . . .
H3B H 0.760460 0.266375 0.245133 0.043 Uiso 1 1 calc R . . . .
O3A O 0.4235(4) 0.28583(17) 0.6406(5) 0.0427(15) Uani 1 1 d . . . . .
O3B O 0.8780(5) 0.39214(17) 0.5886(6) 0.0497(17) Uani 1 1 d . . . . .
C3A C 0.3488(7) 0.3090(3) 0.1958(7) 0.045(2) Uani 1 1 d . . . . .
H3A H 0.368188 0.294462 0.142735 0.054 Uiso 1 1 calc R . . . .
O3D O 0.6450(4) 0.46558(16) 0.6517(5) 0.0450(15) Uani 1 1 d . . . . .
C3D C 0.4418(12) 0.3490(3) 0.8985(9) 0.074(4) Uani 1 1 d . . . . .
H3D H 0.469117 0.334593 0.948362 0.089 Uiso 1 1 calc R . . . .
C4A C 0.2649(8) 0.3297(2) 0.1908(8) 0.050(2) Uani 1 1 d . . . . .
H4A H 0.228130 0.329823 0.131819 0.059 Uiso 1 1 calc R . . . .
C4D C 0.3438(11) 0.3577(3) 0.8991(9) 0.069(4) Uani 1 1 d . . . . .
H4D H 0.302966 0.348383 0.949026 0.083 Uiso 1 1 calc R . . . .
C4B C 0.7233(6) 0.2418(2) 0.3731(7) 0.039(2) Uani 1 1 d . . . . .
H4B H 0.716617 0.219049 0.344586 0.047 Uiso 1 1 calc R . . . .
C4C C 0.5481(8) 0.5388(3) 0.4211(7) 0.046(2) Uani 1 1 d . . . . .
H4C H 0.546568 0.563628 0.430426 0.055 Uiso 1 1 calc R . . . .
C5D C 0.3030(8) 0.3799(3) 0.8288(8) 0.054(3) Uani 1 1 d . . . . .
H5D H 0.236150 0.386675 0.833071 0.065 Uiso 1 1 calc R . . . .
C5A C 0.2334(7) 0.3497(2) 0.2678(8) 0.046(2) Uani 1 1 d . . . . .
H5A H 0.173960 0.362667 0.263389 0.055 Uiso 1 1 calc R . . . .
C5B C 0.7101(6) 0.2451(2) 0.4727(7) 0.035(2) Uani 1 1 d . . . . .
H5B H 0.701646 0.224932 0.513159 0.041 Uiso 1 1 calc R . . . .
C5C C 0.6393(8) 0.5216(3) 0.4171(7) 0.048(2) Uani 1 1 d . . . . .
H5C H 0.698990 0.534267 0.422310 0.057 Uiso 1 1 calc R . . . .
C6D C 0.3607(7) 0.3919(2) 0.7530(7) 0.040(2) Uani 1 1 d . . . . .
C6B C 0.7096(5) 0.2789(2) 0.5118(7) 0.0320(18) Uani 1 1 d . . . . .
C6C C 0.6385(7) 0.4852(2) 0.4053(7) 0.041(2) Uani 1 1 d . . . . .
C6A C 0.2884(7) 0.3509(2) 0.3507(8) 0.042(2) Uani 1 1 d . . . . .
C7B C 0.7773(6) 0.3408(2) 0.6100(7) 0.038(2) Uani 1 1 d . . . . .
C7D C 0.4835(6) 0.4406(2) 0.6537(6) 0.0293(17) Uani 1 1 d . . . . .
C7C C 0.6510(8) 0.4207(2) 0.2982(7) 0.045(2) Uani 1 1 d . . . . .
C7A C 0.3442(6) 0.3317(2) 0.5484(7) 0.037(2) Uani 1 1 d . . . . .
C8C C 0.7261(10) 0.4443(3) 0.3109(9) 0.068(2) Uani 1 1 d . U . . .
C8A C 0.2592(7) 0.3501(2) 0.5230(7) 0.0442(17) Uani 1 1 d . U . . .
C8D C 0.3810(7) 0.4452(2) 0.6654(7) 0.0400(16) Uani 1 1 d . U . . .
C8B C 0.7589(7) 0.3086(3) 0.6573(7) 0.0449(16) Uani 1 1 d . U . . .
C9A C 0.1800(7) 0.3492(2) 0.5855(8) 0.0460(14) Uani 1 1 d . U . . .
H9A H 0.123011 0.362654 0.572137 0.055 Uiso 1 1 calc R . . . .
C9B C 0.8055(7) 0.3007(3) 0.7436(7) 0.0479(14) Uani 1 1 d . U . . .
H9B H 0.791916 0.279404 0.777471 0.058 Uiso 1 1 calc R . . . .
C9C C 0.8008(11) 0.4461(3) 0.2422(9) 0.071(2) Uani 1 1 d . U . . .
H9C H 0.854921 0.461574 0.249810 0.086 Uiso 1 1 calc R . . . .
C9D C 0.3407(7) 0.4781(2) 0.6586(7) 0.0422(14) Uani 1 1 d . U . . .
H9D H 0.271975 0.481436 0.663388 0.051 Uiso 1 1 calc R . . . .
C10A C 0.1852(7) 0.3284(2) 0.6674(8) 0.0466(14) Uani 1 1 d . U . . .
H10A H 0.131248 0.328412 0.711243 0.056 Uiso 1 1 calc R . . . .
C10C C 0.7922(12) 0.4241(3) 0.1618(9) 0.074(2) Uani 1 1 d . U . . .
H10C H 0.844487 0.423753 0.116004 0.089 Uiso 1 1 calc R . . . .
C10D C 0.4029(7) 0.5064(2) 0.6446(7) 0.0434(13) Uani 1 1 d . U . . .
H10D H 0.374769 0.529003 0.635369 0.052 Uiso 1 1 calc R . . . .
C10B C 0.8729(7) 0.3246(3) 0.7798(8) 0.0500(14) Uani 1 1 d . U . . .
H10B H 0.901749 0.319966 0.841649 0.060 Uiso 1 1 calc R . . . .
C11C C 0.7159(11) 0.4033(3) 0.1444(9) 0.073(2) Uani 1 1 d . U . . .
H11C H 0.712466 0.389655 0.086350 0.088 Uiso 1 1 calc R . . . .
C11D C 0.5029(7) 0.5036(2) 0.6431(7) 0.0415(13) Uani 1 1 d . U . . .
H11D H 0.543582 0.523818 0.638165 0.050 Uiso 1 1 calc R . . . .
C11B C 0.9004(7) 0.3550(3) 0.7304(7) 0.0494(15) Uani 1 1 d . U . . .
H11B H 0.950688 0.369987 0.754316 0.059 Uiso 1 1 calc R . . . .
C11A C 0.2644(7) 0.3076(3) 0.6891(8) 0.0453(14) Uani 1 1 d . U . . .
H11A H 0.265018 0.292851 0.745195 0.054 Uiso 1 1 calc R . . . .
C12A C 0.3442(6) 0.3091(2) 0.6251(7) 0.0427(16) Uani 1 1 d . U . . .
C12D C 0.5423(7) 0.4699(2) 0.6493(7) 0.0388(15) Uani 1 1 d . U . . .
C12B C 0.8505(7) 0.3623(3) 0.6439(8) 0.0473(17) Uani 1 1 d . U . . .
C12C C 0.6413(12) 0.4022(3) 0.2129(9) 0.071(2) Uani 1 1 d . U . . .
C13D C 0.6342(7) 0.4085(3) 0.7319(7) 0.042(2) Uani 1 1 d . . . . .
C13C C 0.4572(8) 0.4202(3) 0.2977(8) 0.048(2) Uani 1 1 d . . . . .
C13A C 0.4695(6) 0.2863(2) 0.4687(7) 0.0314(18) Uani 1 1 d . . . . .
C13B C 0.8189(6) 0.3674(2) 0.4361(7) 0.036(2) Uani 1 1 d . . . . .
C14B C 0.8382(7) 0.3563(2) 0.3426(7) 0.037(2) Uani 1 1 d . . . . .
C14A C 0.4819(6) 0.2685(2) 0.3825(7) 0.037(2) Uani 1 1 d . . . . .
C14D C 0.6586(8) 0.3868(3) 0.8065(7) 0.053(3) Uani 1 1 d . . . . .
C14C C 0.3793(9) 0.4423(3) 0.3098(8) 0.055(3) Uani 1 1 d . . . . .
C15A C 0.4910(6) 0.2324(2) 0.3804(8) 0.038(2) Uani 1 1 d . . . . .
H15A H 0.501449 0.220159 0.320723 0.046 Uiso 1 1 calc R . . . .
C15B C 0.9186(7) 0.3689(3) 0.2949(8) 0.049(3) Uani 1 1 d . . . . .
H15B H 0.930920 0.362284 0.228992 0.059 Uiso 1 1 calc R . . . .
C15D C 0.7363(11) 0.3945(5) 0.8671(9) 0.076(4) Uani 1 1 d . . . . .
H15D H 0.754376 0.379085 0.918779 0.091 Uiso 1 1 calc R . . . .
C15C C 0.3041(10) 0.4430(3) 0.2413(10) 0.073(4) Uani 1 1 d . . . . .
H15C H 0.248328 0.457564 0.250104 0.088 Uiso 1 1 calc R . . . .
C16D C 0.7866(10) 0.4252(6) 0.8501(10) 0.092(6) Uani 1 1 d . . . . .
H16D H 0.842184 0.430080 0.889487 0.110 Uiso 1 1 calc R . . . .
C16A C 0.4843(6) 0.2146(2) 0.4687(7) 0.040(2) Uani 1 1 d . . . . .
H16A H 0.493878 0.189755 0.469050 0.048 Uiso 1 1 calc R . . . .
C16C C 0.3137(15) 0.4212(4) 0.1586(10) 0.098(7) Uani 1 1 d . . . . .
H16C H 0.261771 0.420081 0.112569 0.117 Uiso 1 1 calc R . . . .
C16B C 0.9821(7) 0.3914(3) 0.3429(9) 0.051(3) Uani 1 1 d . . . . .
H16B H 1.036044 0.400969 0.308106 0.061 Uiso 1 1 calc R . . . .
C17B C 0.9692(7) 0.4003(3) 0.4402(10) 0.053(3) Uani 1 1 d . . . . .
H17B H 1.014462 0.415273 0.472536 0.064 Uiso 1 1 calc R . . . .
C17A C 0.4643(6) 0.2314(3) 0.5565(8) 0.045(2) Uani 1 1 d . . . . .
H17A H 0.458262 0.218503 0.615761 0.053 Uiso 1 1 calc R . . . .
C17C C 0.3967(15) 0.4016(3) 0.1432(10) 0.084(5) Uani 1 1 d . . . . .
H17C H 0.403035 0.388222 0.084836 0.101 Uiso 1 1 calc R . . . .
C17D C 0.7602(8) 0.4501(4) 0.7765(9) 0.066(3) Uani 1 1 d . . . . .
H17D H 0.795669 0.471320 0.766815 0.079 Uiso 1 1 calc R . . . .
C18A C 0.4534(6) 0.2681(2) 0.5551(8) 0.039(2) Uani 1 1 d . . . . .
C18C C 0.4700(11) 0.4012(3) 0.2105(8) 0.064(4) Uani 1 1 d . . . . .
C18D C 0.6794(6) 0.4413(3) 0.7199(6) 0.040(2) Uani 1 1 d . . . . .
C18B C 0.8883(6) 0.3867(2) 0.4896(9) 0.046(2) Uani 1 1 d . . . . .
P1E P 1.0485(9) 0.3740(4) 0.0007(11) 0.0536(12) Uani 0.292(6) 1 d D U P A 1
F1E F 1.019(2) 0.4065(7) 0.072(2) 0.094(3) Uani 0.292(6) 1 d D U P A 1
F2E F 1.1583(12) 0.3852(8) 0.0051(18) 0.069(2) Uani 0.292(6) 1 d D U P A 1
F3E F 1.071(2) 0.3417(7) -0.064(2) 0.115(4) Uani 0.292(6) 1 d D U P A 1
F4E F 0.9362(17) 0.3645(11) -0.004(3) 0.096(4) Uani 0.292(6) 1 d D U P A 1
F5E F 1.0586(18) 0.3536(8) 0.0978(17) 0.095(4) Uani 0.292(6) 1 d D U P A 1
F6E F 1.036(2) 0.3986(8) -0.0972(19) 0.086(4) Uani 0.292(6) 1 d D U P A 1
P1F P 1.0506(3) 0.39030(16) 0.0037(4) 0.0536(12) Uani 0.708(6) 1 d D U P A 2
F1F F 0.9899(8) 0.4255(3) -0.0009(11) 0.094(3) Uani 0.708(6) 1 d D U P A 2
F2F F 1.1482(6) 0.4121(3) -0.0119(7) 0.069(2) Uani 0.708(6) 1 d D U P A 2
F3F F 1.1143(10) 0.3555(4) 0.0132(13) 0.115(4) Uani 0.708(6) 1 d D U P A 2
F4F F 0.9507(8) 0.3699(5) 0.0199(13) 0.096(4) Uani 0.708(6) 1 d D U P A 2
F5F F 1.0605(9) 0.3948(4) 0.1176(8) 0.095(4) Uani 0.708(6) 1 d D U P A 2
F6F F 1.0477(10) 0.3812(4) -0.1121(8) 0.086(4) Uani 0.708(6) 1 d D U P A 2
O1F O 0.752(2) 0.2719(8) 0.012(2) 0.090(10) Uiso 0.38(3) 1 d . . P B 1
H1F H 0.808866 0.273899 -0.009675 0.135 Uiso 0.3821 1 calc . . P B 1
C1F C 0.714(3) 0.3052(10) 0.033(3) 0.064(10) Uiso 0.38(3) 1 d . . P B 1
H1FA H 0.697830 0.317508 -0.027608 0.096 Uiso 0.38(3) 1 d R . P B 1
H1FB H 0.764030 0.318668 0.068912 0.096 Uiso 0.38(3) 1 d R . P B 1
H1FC H 0.655530 0.302878 0.073732 0.096 Uiso 0.38(3) 1 d R . P B 1
O1G O 0.709(6) 0.283(2) 0.023(5) 0.05(2) Uiso 0.12(3) 1 d . . P B 2
H1G H 0.766440 0.289219 0.008233 0.080 Uiso 0.1179 1 calc . . P B 2
C1G C 0.664(5) 0.3104(16) 0.074(5) 0.03(2) Uiso 0.12(3) 1 d . . P B 2
H1GA H 0.618186 0.321644 0.029069 0.038 Uiso 0.12(3) 1 d R . P B 2
H1GB H 0.713596 0.327544 0.094999 0.038 Uiso 0.12(3) 1 d R . P B 2
H1GC H 0.628386 0.301844 0.131949 0.038 Uiso 0.12(3) 1 d R . P B 2
O2F O 0.4382(19) 0.2376(7) 0.024(2) 0.122(9) Uiso 0.5 1 d . . P . .
H2F H 0.377342 0.234802 0.021189 0.183 Uiso 0.5 1 calc . . P . .
C2F C 0.475(2) 0.2196(8) 0.104(2) 0.083(8) Uiso 0.5 1 d . . P . .
H2FA H 0.477502 0.194393 0.087876 0.124 Uiso 0.5 1 d R . P . .
H2FB H 0.431742 0.223223 0.160036 0.124 Uiso 0.5 1 d R . P . .
H2FC H 0.540612 0.228093 0.119046 0.124 Uiso 0.5 1 d R . P . .
O3F O 0.5612(19) 0.2575(6) 0.8186(18) 0.050(7) Uiso 0.33(2) 1 d . . P C 1
H3F H 0.566486 0.247130 0.764536 0.076 Uiso 0.3297 1 calc . . P C 1
C3F C 0.609(2) 0.2398(7) 0.886(2) 0.039(8) Uiso 0.33(2) 1 d . . P C 1
H3FA H 0.675227 0.234414 0.861296 0.058 Uiso 0.33(2) 1 d R . P C 1
H3FB H 0.574967 0.217804 0.900516 0.058 Uiso 0.33(2) 1 d R . P C 1
H3FC H 0.614587 0.254054 0.945326 0.058 Uiso 0.33(2) 1 d R . P C 1
O3G O 0.563(3) 0.2629(11) 0.918(3) 0.054(15) Uiso 0.17(2) 1 d . . P C 2
H3G H 0.579508 0.242276 0.932937 0.081 Uiso 0.1703 1 calc . . P C 2
C3G C 0.513(5) 0.2622(15) 0.835(5) 0.043(14) Uiso 0.17(2) 1 d . . P C 2
H3GA H 0.557626 0.269687 0.782319 0.065 Uiso 0.17(2) 1 d R . P C 2
H3GB H 0.457136 0.278137 0.837689 0.065 Uiso 0.17(2) 1 d R . P C 2
H3GC H 0.490776 0.238147 0.822059 0.065 Uiso 0.17(2) 1 d R . P C 2
O4F O 0.9200(17) 0.5168(6) 0.6318(18) 0.100(6) Uiso 0.5 1 d . . P . .
H4F H 0.913221 0.506691 0.686093 0.151 Uiso 0.5 1 calc . . P . .
C4F C 0.8730(17) 0.4985(6) 0.5632(18) 0.059(6) Uiso 0.5 1 d . . P . .
H4FA H 0.887686 0.508649 0.498926 0.089 Uiso 0.5 1 d R . P . .
H4FB H 0.802266 0.499419 0.574825 0.089 Uiso 0.5 1 d R . P . .
H4FC H 0.895116 0.473949 0.565026 0.089 Uiso 0.5 1 d R . P . .
O5F O 0.922(2) 0.5183(8) 0.173(2) 0.046(10) Uiso 0.22(2) 1 d . . P D 1
H5F H 0.956214 0.501875 0.195991 0.068 Uiso 0.2202 1 calc . . P D 1
C5F C 0.938(2) 0.5509(10) 0.232(3) 0.027(9) Uiso 0.22(2) 1 d . . P D 1
H5FA H 0.889032 0.568357 0.213038 0.040 Uiso 0.22(2) 1 d R . P D 1
H5FB H 1.003862 0.560227 0.217858 0.040 Uiso 0.22(2) 1 d R . P D 1
H5FC H 0.932662 0.545717 0.301648 0.040 Uiso 0.22(2) 1 d R . P D 1
O5G O 1.003(3) 0.5067(9) 0.301(3) 0.088(13) Uiso 0.28(2) 1 d . . P D 2
H5G H 1.020928 0.493882 0.254468 0.131 Uiso 0.2798 1 calc . . P D 2
C5G C 0.949(4) 0.5334(15) 0.267(4) 0.078(15) Uiso 0.28(2) 1 d . . P D 2
H5GA H 0.932646 0.529181 0.198291 0.117 Uiso 0.28(2) 1 d R . P D 2
H5GB H 0.988216 0.554911 0.272581 0.117 Uiso 0.28(2) 1 d R . P D 2
H5GC H 0.888426 0.536161 0.304951 0.117 Uiso 0.28(2) 1 d R . P D 2
O6F O 1.153(3) 0.4703(11) 0.455(3) 0.127(14) Uiso 0.37(3) 1 d D . P E 1
H6F H 1.124613 0.467401 0.508787 0.191 Uiso 0.3729 1 calc . . P E 1
C6F C 1.089(4) 0.4773(14) 0.388(4) 0.120(19) Uiso 0.37(3) 1 d D . P E 1
H6FA H 1.121961 0.482283 0.325757 0.181 Uiso 0.37(3) 1 d R . P E 1
H6FB H 1.051561 0.498073 0.408417 0.181 Uiso 0.37(3) 1 d R . P E 1
H6FC H 1.043581 0.457393 0.378607 0.181 Uiso 0.37(3) 1 d R . P E 1
O6G O 1.068(3) 0.4743(13) 0.470(4) 0.05(2) Uiso 0.13(3) 1 d D . P E 2
H6G H 1.029317 0.482230 0.428468 0.072 Uiso 0.1271 1 calc . . P E 2
C6G C 1.147(4) 0.4937(19) 0.472(6) 0.05(2) Uiso 0.13(3) 1 d D . P E 2
H6GA H 1.196503 0.477209 0.447719 0.071 Uiso 0.13(3) 1 d R . P E 2
H6GB H 1.163503 0.501019 0.538549 0.071 Uiso 0.13(3) 1 d R . P E 2
H6GC H 1.144372 0.514379 0.429149 0.071 Uiso 0.13(3) 1 d R . P E 2

loop_
_atom_site_aniso_label
_atom_site_aniso_U_11
_atom_site_aniso_U_22
_atom_site_aniso_U_33
_atom_site_aniso_U_23
_atom_site_aniso_U_13
_atom_site_aniso_U_12
Cu1 0.0261(6) 0.0292(6) 0.0292(6) -0.0061(5) 0.0007(5) 0.0018(4)
O1D 0.087(6) 0.060(4) 0.041(4) 0.008(3) 0.012(4) 0.034(4)
C1A 0.029(4) 0.024(4) 0.043(5) -0.002(3) -0.003(4) -0.007(3)
P1B 0.0259(9) 0.0333(9) 0.0301(10) -0.0052(10) 0.0014(9) 0.0069(7)
C1D 0.054(6) 0.033(4) 0.035(5) -0.010(4) 0.020(4) -0.007(4)
P1D 0.0336(10) 0.0330(10) 0.0260(10) -0.0063(9) 0.0063(9) 0.0024(9)
P1A 0.0269(10) 0.0289(10) 0.0410(12) -0.0044(9) -0.0047(9) -0.0034(8)
P1C 0.0545(14) 0.0375(12) 0.0236(11) 0.0016(10) 0.0002(10) -0.0003(9)
C1C 0.051(5) 0.037(4) 0.023(5) -0.008(4) 0.000(4) 0.002(4)
C1B 0.023(4) 0.034(4) 0.031(4) 0.000(3) -0.002(3) 0.006(3)
O1B 0.043(3) 0.039(3) 0.028(3) 0.001(3) 0.004(2) 0.008(3)
O1A 0.036(3) 0.040(3) 0.043(4) 0.000(3) -0.006(3) 0.007(3)
O1C 0.044(4) 0.061(4) 0.052(4) 0.002(4) -0.008(3) -0.003(3)
O2D 0.031(3) 0.049(4) 0.059(4) -0.015(3) 0.009(3) -0.007(3)
C2D 0.091(9) 0.037(5) 0.033(5) 0.000(4) 0.019(5) 0.013(5)
O2C 0.043(4) 0.059(4) 0.063(5) 0.010(4) 0.005(3) -0.002(3)
C2A 0.033(5) 0.035(5) 0.050(6) 0.010(4) -0.009(4) -0.005(4)
O2A 0.037(3) 0.040(3) 0.067(5) -0.004(3) -0.007(3) 0.009(3)
C2B 0.027(4) 0.035(4) 0.029(4) 0.003(3) -0.001(3) 0.012(3)
O2B 0.039(3) 0.047(3) 0.037(3) 0.006(3) -0.002(3) 0.001(3)
C2C 0.048(5) 0.045(5) 0.024(5) 0.003(4) -0.008(4) -0.001(4)
O3C 0.159(10) 0.042(4) 0.033(4) -0.004(3) 0.005(5) 0.002(5)
C3C 0.054(6) 0.058(6) 0.030(5) 0.010(4) -0.005(4) 0.011(5)
C3B 0.033(4) 0.044(5) 0.031(5) -0.011(4) -0.004(3) 0.009(4)
O3A 0.035(3) 0.059(4) 0.034(3) -0.004(3) 0.002(3) 0.002(3)
O3B 0.043(4) 0.046(4) 0.060(5) -0.016(3) 0.001(3) -0.001(3)
C3A 0.044(5) 0.051(5) 0.041(5) 0.006(4) -0.009(4) -0.004(4)
O3D 0.039(3) 0.054(4) 0.042(4) -0.010(3) 0.008(3) -0.017(3)
C3D 0.132(13) 0.039(6) 0.052(7) -0.004(5) 0.045(8) 0.004(6)
C4A 0.056(6) 0.045(5) 0.048(6) 0.008(5) -0.021(5) -0.010(5)
C4D 0.103(10) 0.059(6) 0.046(7) -0.012(5) 0.044(7) -0.031(7)
C4B 0.026(4) 0.031(4) 0.061(7) -0.002(4) -0.011(4) 0.009(3)
C4C 0.070(7) 0.044(5) 0.024(4) 0.006(4) -0.006(4) 0.006(5)
C5D 0.059(6) 0.056(6) 0.046(6) -0.022(5) 0.020(5) -0.022(5)
C5A 0.044(5) 0.034(5) 0.061(7) 0.011(5) -0.019(5) -0.001(4)
C5B 0.023(4) 0.039(4) 0.041(5) 0.003(4) -0.007(3) 0.006(3)
C5C 0.065(7) 0.053(6) 0.025(5) 0.006(4) -0.008(4) -0.016(5)
C6D 0.044(5) 0.034(4) 0.043(5) -0.020(4) 0.018(4) -0.008(4)
C6B 0.024(4) 0.041(4) 0.030(4) -0.002(4) -0.005(3) 0.005(3)
C6C 0.043(5) 0.046(5) 0.034(5) 0.004(4) 0.001(4) -0.002(4)
C6A 0.036(5) 0.032(4) 0.059(6) 0.003(4) -0.006(4) -0.001(4)
C7B 0.033(5) 0.045(5) 0.035(5) 0.001(4) 0.001(4) 0.004(4)
C7D 0.033(4) 0.034(4) 0.021(4) -0.010(3) 0.003(3) -0.001(3)
C7C 0.069(7) 0.037(5) 0.029(5) 0.009(4) 0.020(5) 0.008(5)
C7A 0.034(5) 0.032(4) 0.046(5) -0.012(4) -0.004(4) -0.003(4)
C8C 0.098(5) 0.054(4) 0.052(4) 0.026(4) 0.031(4) 0.039(4)
C8A 0.033(3) 0.044(3) 0.056(4) -0.017(3) -0.003(3) -0.002(3)
C8D 0.047(4) 0.042(3) 0.031(3) -0.011(3) -0.003(3) 0.007(3)
C8B 0.037(3) 0.064(4) 0.034(3) -0.004(3) -0.003(3) 0.016(3)
C9A 0.035(3) 0.047(3) 0.056(3) -0.017(3) -0.001(3) -0.001(2)
C9B 0.041(3) 0.066(3) 0.037(3) -0.007(3) -0.003(2) 0.016(3)
C9C 0.102(5) 0.058(4) 0.054(4) 0.024(3) 0.032(4) 0.039(4)
C9D 0.052(3) 0.044(3) 0.031(3) -0.012(2) -0.003(3) 0.008(2)
C10A 0.036(3) 0.049(3) 0.054(3) -0.018(3) 0.000(3) -0.004(2)
C10C 0.108(5) 0.060(4) 0.054(3) 0.022(3) 0.033(4) 0.040(3)
C10D 0.058(3) 0.043(3) 0.029(3) -0.009(2) -0.003(3) 0.006(2)
C10B 0.043(3) 0.067(3) 0.039(3) -0.012(3) -0.005(2) 0.016(3)
C11C 0.113(5) 0.056(4) 0.050(4) 0.018(3) 0.031(4) 0.038(4)
C11D 0.057(3) 0.041(3) 0.026(3) -0.008(3) -0.001(3) 0.000(2)
C11B 0.042(3) 0.065(3) 0.041(3) -0.016(3) -0.005(3) 0.015(3)
C11A 0.036(3) 0.048(3) 0.052(3) -0.015(3) 0.000(3) -0.006(2)
C12A 0.033(3) 0.046(3) 0.049(4) -0.015(3) -0.002(3) -0.005(3)
C12D 0.052(3) 0.039(3) 0.025(3) -0.009(3) 0.001(3) -0.003(3)
C12B 0.040(3) 0.062(4) 0.040(3) -0.017(3) -0.004(3) 0.015(3)
C12C 0.114(6) 0.052(4) 0.048(4) 0.019(4) 0.030(4) 0.034(4)
C13D 0.035(5) 0.061(6) 0.029(5) -0.014(4) 0.004(4) 0.005(4)
C13C 0.066(7) 0.040(5) 0.039(6) 0.004(4) -0.014(5) -0.010(5)
C13A 0.024(4) 0.031(4) 0.040(5) 0.000(4) -0.006(3) -0.003(3)
C13B 0.029(4) 0.029(4) 0.050(6) -0.003(4) 0.007(4) 0.010(4)
C14B 0.040(5) 0.034(4) 0.037(5) 0.004(4) 0.006(4) 0.014(4)
C14A 0.019(4) 0.037(4) 0.055(6) -0.003(4) -0.005(4) -0.004(3)
C14D 0.058(6) 0.076(7) 0.025(5) -0.010(5) 0.001(4) 0.030(6)
C14C 0.069(7) 0.044(5) 0.051(6) 0.012(5) -0.024(5) -0.020(5)
C15A 0.024(4) 0.033(4) 0.059(6) -0.006(4) -0.008(4) -0.001(3)
C15B 0.043(5) 0.050(5) 0.055(6) 0.013(5) 0.020(5) 0.022(5)
C15D 0.078(9) 0.105(11) 0.045(7) -0.009(7) -0.004(6) 0.045(9)
C15C 0.089(9) 0.056(6) 0.075(9) 0.032(7) -0.040(7) -0.022(6)
C16D 0.055(7) 0.170(16) 0.051(8) -0.060(10) -0.027(6) 0.052(10)
C16A 0.029(4) 0.034(4) 0.056(6) -0.002(4) -0.006(4) -0.002(4)
C16C 0.169(17) 0.059(8) 0.065(9) 0.034(7) -0.079(10) -0.066(10)
C16B 0.036(5) 0.040(5) 0.076(8) 0.008(5) 0.011(5) 0.005(4)
C17B 0.033(5) 0.040(5) 0.086(9) 0.000(5) 0.007(5) 0.005(4)
C17A 0.024(4) 0.046(5) 0.063(7) 0.009(5) -0.007(4) -0.008(4)
C17C 0.164(16) 0.042(6) 0.046(7) 0.012(6) -0.031(9) -0.031(9)
C17D 0.037(6) 0.102(9) 0.058(7) -0.041(7) 0.004(5) 0.001(6)
C18A 0.025(4) 0.039(5) 0.054(6) -0.003(5) -0.009(4) -0.004(4)
C18C 0.122(11) 0.031(5) 0.038(6) 0.009(5) -0.025(7) -0.021(6)
C18D 0.031(4) 0.061(6) 0.030(5) -0.018(4) 0.003(4) 0.006(4)
C18B 0.028(4) 0.040(4) 0.070(7) -0.004(5) 0.000(5) 0.007(4)
P1E 0.0315(12) 0.088(3) 0.0419(15) 0.008(3) -0.0027(13) 0.001(2)
F1E 0.068(5) 0.105(6) 0.108(7) 0.003(6) 0.006(6) 0.013(5)
F2E 0.042(4) 0.114(6) 0.050(4) -0.011(5) 0.004(3) -0.007(5)
F3E 0.098(7) 0.125(7) 0.122(8) 0.018(7) 0.006(7) 0.017(6)
F4E 0.058(5) 0.122(7) 0.107(9) 0.007(6) -0.001(5) -0.019(4)
F5E 0.075(6) 0.154(8) 0.055(5) 0.020(6) -0.001(4) 0.013(6)
F6E 0.079(6) 0.124(9) 0.056(5) 0.001(6) -0.019(4) -0.026(7)
P1F 0.0315(12) 0.088(3) 0.0419(15) 0.008(3) -0.0027(13) 0.001(2)
F1F 0.068(5) 0.105(6) 0.108(7) 0.003(6) 0.006(6) 0.013(5)
F2F 0.042(4) 0.114(6) 0.050(4) -0.011(5) 0.004(3) -0.007(5)
F3F 0.098(7) 0.125(7) 0.122(8) 0.018(7) 0.006(7) 0.017(6)
F4F 0.058(5) 0.122(7) 0.107(9) 0.007(6) -0.001(5) -0.019(4)
F5F 0.075(6) 0.154(8) 0.055(5) 0.020(6) -0.001(4) 0.013(6)
F6F 0.079(6) 0.124(9) 0.056(5) 0.001(6) -0.019(4) -0.026(7)

loop_
_atom_type_symbol
_atom_type_description
_atom_type_scat_dispersion_real
_atom_type_scat_dispersion_imag
_atom_type_scat_source
C C 0.0140 0.0070 'International Tables Vol C Tables 4.2.6.8 and 6.1.1.4'
H H 0.0000 0.0000 'International Tables Vol C Tables 4.2.6.8 and 6.1.1.4'
Cu Cu -2.7970 3.6870 'International Tables Vol C Tables 4.2.6.8 and 6.1.1.4'
F F 0.0580 0.0400 'International Tables Vol C Tables 4.2.6.8 and 6.1.1.4'
O O 0.0390 0.0250 'International Tables Vol C Tables 4.2.6.8 and 6.1.1.4'
P P 0.2540 0.3330 'International Tables Vol C Tables 4.2.6.8 and 6.1.1.4'

loop_
_geom_angle_atom_site_label_1
_geom_angle_atom_site_label_2
_geom_angle_atom_site_label_3
_geom_angle
P1B Cu1 P1D 108.17(10)
P1B Cu1 P1A 109.90(8)
P1B Cu1 P1C 109.61(9)
P1D Cu1 P1A 109.72(9)
P1D Cu1 P1C 109.32(9)
P1A Cu1 P1C 110.08(10)
C14D O1D C2D 115.1(7)
C2A C1A P1A 119.8(6)
C2A C1A C6A 118.6(8)
C6A C1A P1A 120.7(7)
C1B P1B Cu1 115.4(3)
C1B P1B C13B 95.1(4)
C7B P1B Cu1 122.0(3)
C7B P1B C1B 95.5(4)
C7B P1B C13B 95.5(4)
C13B P1B Cu1 126.3(3)
C2D C1D P1D 119.4(8)
C2D C1D C6D 120.6(9)
C6D C1D P1D 118.9(8)
C1D P1D Cu1 127.8(3)
C7D P1D Cu1 115.2(3)
C7D P1D C1D 95.9(4)
C7D P1D C13D 95.4(4)
C13D P1D Cu1 120.5(3)
C13D P1D C1D 95.1(5)
C1A P1A Cu1 122.6(3)
C1A P1A C7A 96.0(4)
C1A P1A C13A 95.5(4)
C7A P1A Cu1 115.7(3)
C7A P1A C13A 95.3(4)
C13A P1A Cu1 125.0(3)
C1C P1C Cu1 128.6(3)
C7C P1C Cu1 116.1(3)
C7C P1C C1C 95.0(4)
C7C P1C C13C 95.4(5)
C13C P1C Cu1 120.1(3)
C13C P1C C1C 94.4(4)
C2C C1C P1C 119.7(7)
C6C C1C P1C 119.3(7)
C6C C1C C2C 120.1(9)
C2B C1B P1B 119.4(6)
C2B C1B C6B 121.1(8)
C6B C1B P1B 119.2(6)
C2B O1B C14B 115.4(6)
C14A O1A C2A 114.5(7)
C14C O1C C2C 114.2(8)
C6D O2D C8D 115.9(7)
C1D C2D O1D 120.2(9)
C1D C2D C3D 120.3(12)
C3D C2D O1D 119.5(11)
C8C O2C C6C 113.3(9)
C1A C2A O1A 120.0(8)
C1A C2A C3A 121.2(8)
C3A C2A O1A 118.7(9)
C8A O2A C6A 116.7(6)
C1B C2B O1B 120.6(7)
C1B C2B C3B 119.8(8)
C3B C2B O1B 119.5(7)
C6B O2B C8B 116.0(7)
C1C C2C O1C 119.9(8)
C1C C2C C3C 120.5(9)
C3C C2C O1C 119.6(8)
C18C O3C C12C 115.1(8)
C2C C3C H3C 120.6
C4C C3C C2C 118.8(9)
C4C C3C H3C 120.6
C2B C3B H3B 121.2
C4B C3B C2B 117.5(8)
C4B C3B H3B 121.2
C18A O3A C12A 113.3(7)
C18B O3B C12B 115.8(7)
C2A C3A H3A 121.3
C2A C3A C4A 117.3(10)
C4A C3A H3A 121.3
C18D O3D C12D 115.3(7)
C2D C3D H3D 121.0
C4D C3D C2D 118.1(13)
C4D C3D H3D 121.0
C3A C4A H4A 118.8
C5A C4A C3A 122.4(9)
C5A C4A H4A 118.8
C3D C4D H4D 119.0
C3D C4D C5D 122.0(10)
C5D C4D H4D 119.0
C3B C4B H4B 118.3
C5B C4B C3B 123.4(8)
C5B C4B H4B 118.3
C3C C4C H4C 119.0
C3C C4C C5C 122.0(9)
C5C C4C H4C 119.0
C4D C5D H5D 120.4
C6D C5D C4D 119.2(11)
C6D C5D H5D 120.4
C4A C5A H5A 120.5
C6A C5A C4A 119.0(9)
C6A C5A H5A 120.5
C4B C5B H5B 121.2
C4B C5B C6B 117.6(8)
C6B C5B H5B 121.2
C4C C5C H5C 121.3
C6C C5C C4C 117.3(9)
C6C C5C H5C 121.3
O2D C6D C1D 120.7(8)
C5D C6D C1D 119.1(10)
C5D C6D O2D 120.2(9)
C1B C6B O2B 120.6(7)
C1B C6B C5B 119.6(8)
C5B C6B O2B 119.8(8)
C1C C6C O2C 120.4(8)
C1C C6C C5C 120.7(9)
C5C C6C O2C 118.8(9)
C1A C6A O2A 118.2(8)
C5A C6A C1A 120.8(9)
C5A C6A O2A 120.9(8)
C8B C7B P1B 119.3(7)
C12B C7B P1B 120.9(8)
C12B C7B C8B 119.5(9)
C8D C7D P1D 120.2(6)
C12D C7D P1D 120.9(7)
C12D C7D C8D 118.9(8)
C8C C7C P1C 118.9(8)
C12C C7C P1C 119.3(10)
C12C C7C C8C 121.0(10)
C8A C7A P1A 118.9(7)
C12A C7A P1A 119.8(7)
C12A C7A C8A 120.6(9)
C7C C8C O2C 121.4(10)
C7C C8C C9C 119.7(12)
C9C C8C O2C 118.9(13)
O2A C8A C7A 120.2(8)
C9A C8A O2A 120.9(8)
C9A C8A C7A 118.9(10)
O2D C8D C7D 118.6(8)
C9D C8D O2D 121.5(9)
C9D C8D C7D 120.0(9)
C7B C8B O2B 119.7(8)
C9B C8B O2B 120.0(10)
C9B C8B C7B 120.2(10)
C8A C9A H9A 120.6
C10A C9A C8A 118.8(9)
C10A C9A H9A 120.6
C8B C9B H9B 120.9
C8B C9B C10B 118.1(10)
C10B C9B H9B 120.9
C8C C9C H9C 121.8
C10C C9C C8C 116.4(15)
C10C C9C H9C 121.8
C8D C9D H9D 120.9
C8D C9D C10D 118.1(9)
C10D C9D H9D 120.9
C9A C10A H10A 118.4
C9A C10A C11A 123.2(10)
C11A C10A H10A 118.4
C9C C10C H10C 117.8
C11C C10C C9C 124.5(13)
C11C C10C H10C 117.8
C9D C10D H10D 118.1
C11D C10D C9D 123.8(9)
C11D C10D H10D 118.1
C9B C10B H10B 118.3
C9B C10B C11B 123.5(10)
C11B C10B H10B 118.3
C10C C11C H11C 120.8
C10C C11C C12C 118.4(14)
C12C C11C H11C 120.8
C10D C11D H11D 121.5
C10D C11D C12D 117.1(9)
C12D C11D H11D 121.5
C10B C11B H11B 121.8
C10B C11B C12B 116.5(10)
C12B C11B H11B 121.8
C10A C11A H11A 121.4
C10A C11A C12A 117.2(10)
C12A C11A H11A 121.4
C7A C12A O3A 120.8(8)
C7A C12A C11A 120.5(9)
C11A C12A O3A 118.7(9)
C7D C12D O3D 119.1(8)
C7D C12D C11D 121.5(9)
C11D C12D O3D 119.5(8)
C7B C12B O3B 119.4(9)
C7B C12B C11B 121.6(11)
C11B C12B O3B 119.0(9)
C7C C12C O3C 120.7(10)
C7C C12C C11C 119.3(15)
C11C C12C O3C 120.0(13)
C14D C13D P1D 120.9(8)
C14D C13D C18D 121.3(9)
C18D C13D P1D 117.5(7)
C14C C13C P1C 120.1(8)
C14C C13C C18C 121.1(10)
C18C C13C P1C 118.3(9)
C14A C13A P1A 119.8(7)
C14A C13A C18A 120.5(8)
C18A C13A P1A 118.4(7)
C14B C13B P1B 120.1(7)
C14B C13B C18B 121.0(9)
C18B C13B P1B 118.0(7)
C13B C14B O1B 119.8(8)
C15B C14B O1B 120.7(9)
C15B C14B C13B 119.6(10)
C13A C14A O1A 119.9(7)
C13A C14A C15A 121.3(9)
C15A C14A O1A 118.8(9)
C13D C14D O1D 120.1(10)
C13D C14D C15D 121.1(13)
C15D C14D O1D 118.8(11)
O1C C14C C15C 118.7(12)
C13C C14C O1C 120.9(9)
C13C C14C C15C 120.3(12)
C14A C15A H15A 121.2
C14A C15A C16A 117.6(9)
C16A C15A H15A 121.2
C14B C15B H15B 120.2
C14B C15B C16B 119.6(10)
C16B C15B H15B 120.2
C14D C15D H15D 121.2
C16D C15D C14D 117.6(13)
C16D C15D H15D 121.2
C14C C15C H15C 121.2
C14C C15C C16C 117.6(14)
C16C C15C H15C 121.2
C15D C16D H16D 118.1
C15D C16D C17D 123.7(12)
C17D C16D H16D 118.1
C15A C16A H16A 118.6
C15A C16A C17A 122.7(8)
C17A C16A H16A 118.6
C15C C16C H16C 119.4
C17C C16C C15C 121.3(12)
C17C C16C H16C 119.4
C15B C16B H16B 119.1
C15B C16B C17B 121.8(10)
C17B C16B H16B 119.1
C16B C17B H17B 120.7
C16B C17B C18B 118.5(10)
C18B C17B H17B 120.7
C16A C17A H17A 121.1
C16A C17A C18A 117.8(10)
C18A C17A H17A 121.1
C16C C17C H17C 119.7
C18C C17C C16C 120.7(14)
C18C C17C H17C 119.7
C16D C17D H17D 122.1
C18D C17D C16D 115.8(13)
C18D C17D H17D 122.1
C13A C18A O3A 121.0(8)
C13A C18A C17A 119.4(9)
C17A C18A O3A 119.6(9)
O3C C18C C13C 120.7(10)
C17C C18C O3C 120.8(13)
C17C C18C C13C 118.5(15)
O3D C18D C13D 121.2(8)
C17D C18D O3D 118.9(10)
C17D C18D C13D 120.0(10)
O3B C18B C13B 121.4(8)
O3B C18B C17B 120.2(9)
C17B C18B C13B 118.4(11)
F1E P1E F6E 91.8(19)
F2E P1E F1E 90.5(15)
F2E P1E F4E 178(2)
F2E P1E F6E 88.7(15)
F3E P1E F1E 176.1(18)
F3E P1E F2E 92.7(16)
F3E P1E F4E 89.3(19)
F3E P1E F5E 94.2(18)
F3E P1E F6E 90.5(18)
F4E P1E F1E 87.6(17)
F4E P1E F6E 89.9(18)
F5E P1E F1E 83.5(17)
F5E P1E F2E 91.0(15)
F5E P1E F4E 90.2(18)
F5E P1E F6E 175(2)
F1F P1F F2F 89.7(6)
F1F P1F F3F 177.1(9)
F1F P1F F4F 88.1(8)
F1F P1F F6F 97.5(9)
F2F P1F F3F 89.1(7)
F2F P1F F6F 90.0(6)
F3F P1F F6F 85.2(9)
F4F P1F F2F 177.7(9)
F4F P1F F3F 93.2(9)
F4F P1F F6F 90.7(8)
F5F P1F F1F 89.6(8)
F5F P1F F2F 90.2(6)
F5F P1F F3F 87.8(9)
F5F P1F F4F 89.4(8)
F5F P1F F6F 172.9(9)
C1F O1F H1F 109.5
O1F C1F H1FA 110.0
O1F C1F H1FB 108.8
O1F C1F H1FC 109.6
H1FA C1F H1FB 109.5
H1FA C1F H1FC 109.5
H1FB C1F H1FC 109.5
C1G O1G H1G 109.5
O1G C1G H1GA 106.3
O1G C1G H1GB 109.4
O1G C1G H1GC 112.6
H1GA C1G H1GB 109.5
H1GA C1G H1GC 109.5
H1GB C1G H1GC 109.5
C2F O2F H2F 109.5
O2F C2F H2FA 109.1
O2F C2F H2FB 109.5
O2F C2F H2FC 109.8
H2FA C2F H2FB 109.5
H2FA C2F H2FC 109.5
H2FB C2F H2FC 109.5
C3F O3F H3F 109.5
O3F C3F H3FA 109.2
O3F C3F H3FB 109.7
O3F C3F H3FC 109.6
H3FA C3F H3FB 109.4
H3FA C3F H3FC 109.5
H3FB C3F H3FC 109.5
C3G O3G H3G 109.5
O3G C3G H3GA 107.9
O3G C3G H3GB 111.0
O3G C3G H3GC 109.5
H3GA C3G H3GB 109.5
H3GA C3G H3GC 109.5
H3GB C3G H3GC 109.4
C4F O4F H4F 109.5
O4F C4F H4FA 109.2
O4F C4F H4FB 110.0
O4F C4F H4FC 109.2
H4FA C4F H4FB 109.5
H4FA C4F H4FC 109.5
H4FB C4F H4FC 109.5
C5F O5F H5F 109.5
O5F C5F H5FA 108.5
O5F C5F H5FB 109.7
O5F C5F H5FC 110.2
H5FA C5F H5FB 109.5
H5FA C5F H5FC 109.5
H5FB C5F H5FC 109.5
C5G O5G H5G 109.5
O5G C5G H5GA 109.7
O5G C5G H5GB 107.5
O5G C5G H5GC 111.3
H5GA C5G H5GB 109.5
H5GA C5G H5GC 109.5
H5GB C5G H5GC 109.5
C6F O6F H6F 109.5
O6F C6F H6FA 109.5
O6F C6F H6FB 107.9
O6F C6F H6FC 111.0
H6FA C6F H6FB 109.5
H6FA C6F H6FC 109.5
H6FB C6F H6FC 109.5
C6G O6G H6G 109.5
O6G C6G H6GA 101.9
O6G C6G H6GB 111.6
O6G C6G H6GC 114.6
H6GA C6G H6GB 109.5
H6GA C6G H6GC 109.5
H6GB C6G H6GC 109.5

loop_
_geom_bond_atom_site_label_1
_geom_bond_atom_site_label_2
_geom_bond_distance
Cu1 P1B 2.271(2)
Cu1 P1D 2.280(3)
Cu1 P1A 2.280(2)
Cu1 P1C 2.306(3)
O1D C2D 1.418(15)
O1D C14D 1.408(15)
C1A P1A 1.787(9)
C1A C2A 1.376(13)
C1A C6A 1.399(12)
P1B C1B 1.779(8)
P1B C7B 1.778(9)
P1B C13B 1.793(9)
C1D P1D 1.794(9)
C1D C2D 1.383(15)
C1D C6D 1.389(13)
P1D C7D 1.751(8)
P1D C13D 1.790(9)
P1A C7A 1.799(9)
P1A C13A 1.804(8)
P1C C1C 1.811(9)
P1C C7C 1.787(9)
P1C C13C 1.793(10)
C1C C2C 1.373(13)
C1C C6C 1.370(13)
C1B C2B 1.375(12)
C1B C6B 1.387(12)
O1B C2B 1.402(10)
O1B C14B 1.406(11)
O1A C2A 1.410(11)
O1A C14A 1.406(11)
O1C C2C 1.422(12)
O1C C14C 1.389(14)
O2D C6D 1.385(12)
O2D C8D 1.407(12)
C2D C3D 1.386(16)
O2C C6C 1.406(12)
O2C C8C 1.402(15)
C2A C3A 1.389(13)
O2A C6A 1.409(12)
O2A C8A 1.397(13)
C2B C3B 1.390(12)
O2B C6B 1.405(11)
O2B C8B 1.406(12)
C2C C3C 1.388(14)
O3C C12C 1.400(18)
O3C C18C 1.374(17)
C3C H3C 0.9500
C3C C4C 1.358(15)
C3B H3B 0.9500
C3B C4B 1.386(13)
O3A C12A 1.413(11)
O3A C18A 1.410(12)
O3B C12B 1.412(13)
O3B C18B 1.376(14)
C3A H3A 0.9500
C3A C4A 1.389(14)
O3D C12D 1.414(11)
O3D C18D 1.393(12)
C3D H3D 0.9500
C3D C4D 1.380(19)
C4A H4A 0.9500
C4A C5A 1.369(15)
C4D H4D 0.9500
C4D C5D 1.394(18)
C4B H4B 0.9500
C4B C5B 1.379(13)
C4C H4C 0.9500
C4C C5C 1.410(15)
C5D H5D 0.9500
C5D C6D 1.380(14)
C5A H5A 0.9500
C5A C6A 1.362(14)
C5B H5B 0.9500
C5B C6B 1.391(12)
C5C H5C 0.9500
C5C C6C 1.388(14)
C7B C8B 1.403(14)
C7B C12B 1.372(14)
C7D C8D 1.421(13)
C7D C12D 1.373(12)
C7C C8C 1.373(18)
C7C C12C 1.369(17)
C7A C8A 1.399(13)
C7A C12A 1.356(14)
C8C C9C 1.389(17)
C8A C9A 1.378(14)
C8D C9D 1.369(13)
C8B C9B 1.374(14)
C9A H9A 0.9500
C9A C10A 1.370(15)
C9B H9B 0.9500
C9B C10B 1.382(15)
C9C H9C 0.9500
C9C C10C 1.39(2)
C9D H9D 0.9500
C9D C10D 1.382(14)
C10A H10A 0.9500
C10A C11A 1.372(14)
C10C H10C 0.9500
C10C C11C 1.33(2)
C10D H10D 0.9500
C10D C11D 1.370(15)
C10B H10B 0.9500
C10B C11B 1.388(16)
C11C H11C 0.9500
C11C C12C 1.384(17)
C11D H11D 0.9500
C11D C12D 1.390(13)
C11B H11B 0.9500
C11B C12B 1.393(14)
C11A H11A 0.9500
C11A C12A 1.399(13)
C13D C14D 1.351(14)
C13D C18D 1.400(14)
C13C C14C 1.365(17)
C13C C18C 1.404(16)
C13A C14A 1.369(13)
C13A C18A 1.385(13)
C13B C14B 1.371(13)
C13B C18B 1.406(13)
C14B C15B 1.364(14)
C14A C15A 1.374(12)
C14D C15D 1.377(19)
C14C C15C 1.390(15)
C15A H15A 0.9500
C15A C16A 1.387(14)
C15B H15B 0.9500
C15B C16B 1.381(16)
C15D H15D 0.9500
C15D C16D 1.37(2)
C15C H15C 0.9500
C15C C16C 1.41(2)
C16D H16D 0.9500
C16D C17D 1.43(2)
C16A H16A 0.9500
C16A C17A 1.388(15)
C16C H16C 0.9500
C16C C17C 1.37(3)
C16B H16B 0.9500
C16B C17B 1.383(17)
C17B H17B 0.9500
C17B C18B 1.393(15)
C17A H17A 0.9500
C17A C18A 1.399(14)
C17C H17C 0.9500
C17C C18C 1.360(19)
C17D H17D 0.9500
C17D C18D 1.388(14)
P1E F1E 1.62(2)
P1E F2E 1.559(18)
P1E F3E 1.54(2)
P1E F4E 1.58(2)
P1E F5E 1.54(2)
P1E F6E 1.64(2)
P1F F1F 1.573(12)
P1F F2F 1.585(9)
P1F F3F 1.587(14)
P1F F4F 1.584(11)
P1F F5F 1.572(13)
P1F F6F 1.620(12)
O1F H1F 0.8400
O1F C1F 1.39(5)
C1F H1FA 0.9800
C1F H1FB 0.9797
C1F H1FC 0.9801
O1G H1G 0.8400
O1G C1G 1.39(10)
C1G H1GA 0.9800
C1G H1GB 0.9801
C1G H1GC 0.9801
O2F H2F 0.8400
O2F C2F 1.38(4)
C2F H2FA 0.9799
C2F H2FB 0.9800
C2F H2FC 0.9798
O3F H3F 0.8400
O3F C3F 1.31(3)
C3F H3FA 0.9803
C3F H3FB 0.9800
C3F H3FC 0.9798
O3G H3G 0.8400
O3G C3G 1.32(7)
C3G H3GA 0.9800
C3G H3GB 0.9797
C3G H3GC 0.9801
O4F H4F 0.8400
O4F C4F 1.33(3)
C4F H4FA 0.9799
C4F H4FB 0.9800
C4F H4FC 0.9800
O5F H5F 0.8400
O5F C5F 1.49(5)
C5F H5FA 0.9795
C5F H5FB 0.9800
C5F H5FC 0.9801
O5G H5G 0.8400
O5G C5G 1.34(6)
C5G H5GA 0.9800
C5G H5GB 0.9801
C5G H5GC 0.9799
O6F H6F 0.8400
O6F C6F 1.301(7)
C6F H6FA 0.9799
C6F H6FB 0.9799
C6F H6FC 0.9800
O6G H6G 0.8400
O6G C6G 1.297(7)
C6G H6GA 0.9800
C6G H6GB 0.9800
C6G H6GC 0.9802

loop_
_geom_hbond_atom_site_label_D
_geom_hbond_atom_site_label_H
_geom_hbond_atom_site_label_A
_geom_hbond_distance_DH
_geom_hbond_distance_HA
_geom_hbond_distance_DA
_geom_hbond_angle_DHA
_geom_hbond_site_symmetry_A
_geom_hbond_publ_flag
C5D H5D F2E 0.95 2.58 3.12(2) 116.5 1_456 yes
C5D H5D F2F 0.95 2.62 3.271(13) 126.1 1_456 yes
C9C H9C O5F 0.95 2.56 3.34(3) 138.8 . yes
C11B H11B F6E 0.95 2.58 3.42(3) 148.2 1_556 yes
C11B H11B F6F 0.95 2.30 3.111(15) 143.3 1_556 yes
C15B H15B F5E 0.95 2.52 3.35(3) 146.1 . yes
C17B H17B O6G 0.95 2.36 3.15(5) 140.1 . yes
O1F H1F O2F 0.84 1.88 2.58(4) 140.0 3 yes
O1G H1G O2F 0.84 2.57 3.23(8) 136.8 3 yes
O2F H2F O1F 0.84 1.74 2.58(4) 178.3 3_455 yes
O2F H2F O1G 0.84 2.40 3.23(8) 170.2 3_455 yes
O4F H4F O5G 0.84 2.01 2.70(4) 138.1 2_765 yes
O5F H5F O4F 0.84 2.03 2.60(4) 124.3 2_764 yes
O5G H5G O4F 0.84 1.90 2.70(4) 156.4 2_764 yes
O6F H6F O5F 0.84 2.40 3.18(5) 156.1 2_765 yes
O6G H6G O5G 0.84 2.00 2.77(7) 150.8 . yes

loop_
_twin_individual_id
_twin_individual_mass_fraction_refined
1 0.860(9)
2 0.140(9)
